data_2228931
loop_
_publ_author_name
'Wang, Zhi-Wei'
'Qiao, Peng'
'Wang, Zi-Jia'
'Wan, Chong-Qing'

_publ_section_title
;
 [<i>N</i>-Benzyl-<i>N</i>-(diphenylphosphanylmethyl)pyridin-2-amine]chloridomethylplatinum(II)
;
_journal_coeditor_code ZQ2076
_journal_issue 1
_journal_name_full 'Acta Crystallographica Section E'
_journal_page_first m36
_journal_paper_doi 10.1107/S1600536810049652
_journal_volume 67
_journal_year 2011
_chemical_formula_iupac '[Pt (CH3) Cl (C25 H23 N2 P)]'
_chemical_formula_moiety 'C26 H26 Cl N2 P Pt'
_chemical_formula_sum 'C26 H26 Cl N2 P Pt'
_chemical_formula_weight 628.00
_chemical_name_systematic
;[<i>N</i>-Benzyl-<i>N</i>-(diphenylphosphanylmethyl)pyridin-2-
amine]chloridomethylplatinum(II)
;
_space_group_IT_number 2
_symmetry_cell_setting triclinic
_symmetry_space_group_name_Hall '-P 1'
_symmetry_space_group_name_H-M 'P -1'
_atom_sites_solution_hydrogens geom
_atom_sites_solution_primary direct
_atom_sites_solution_secondary difmap
_audit_creation_method SHELXL97
_cell_angle_alpha 98.367(4)
_cell_angle_beta 106.256(4)
_cell_angle_gamma 107.266(5)
_cell_formula_units_Z 2
_cell_length_a 9.538(3)
_cell_length_b 10.770(3)
_cell_length_c 13.125(4)
_cell_measurement_temperature 293(2)
_cell_volume 1197.0(6)
_computing_cell_refinement 'APEX2 and SAINT (Bruker, 2007)'
_computing_data_collection 'APEX2 (Bruker, 2007)'
_computing_data_reduction 'SAINT (Bruker, 2007)'
_computing_molecular_graphics 'SHELXTL (Sheldrick, 2008)'
_computing_publication_material 'SHELXTL (Sheldrick, 2008) and PLATON (Spek, 2009)'
_computing_structure_refinement 'SHELXL97 (Sheldrick, 2008)'
_computing_structure_solution 'SHELXS97 (Sheldrick, 2008)'
_diffrn_ambient_temperature 293(2)
_diffrn_measured_fraction_theta_full 0.994
_diffrn_measured_fraction_theta_max 0.994
_diffrn_measurement_device_type 'Bruker APEXII CCD area-detector'
_diffrn_measurement_method \w
_diffrn_radiation_monochromator graphite
_diffrn_radiation_source 'fine-focus sealed tube'
_diffrn_radiation_type MoK\a
_diffrn_radiation_wavelength 0.71073
_diffrn_reflns_av_R_equivalents 0.0410
_diffrn_reflns_av_sigmaI/netI 0.0831
_diffrn_reflns_limit_h_max 6
_diffrn_reflns_limit_h_min -11
_diffrn_reflns_limit_k_max 12
_diffrn_reflns_limit_k_min -12
_diffrn_reflns_limit_l_max 15
_diffrn_reflns_limit_l_min -15
_diffrn_reflns_number 6265
_diffrn_reflns_theta_full 25.01
_diffrn_reflns_theta_max 25.01
_diffrn_reflns_theta_min 2.29
_exptl_absorpt_coefficient_mu 6.056
_exptl_absorpt_correction_T_max 1.000
_exptl_absorpt_correction_T_min 0.675
_exptl_absorpt_correction_type multi-scan
_exptl_absorpt_process_details '(SADABS; Bruker, 2007)'
_exptl_crystal_colour colourless
_exptl_crystal_density_diffrn 1.742
_exptl_crystal_density_method 'not measured'
_exptl_crystal_description block
_exptl_crystal_F_000 612
_exptl_crystal_size_max 0.33
_exptl_crystal_size_mid 0.24
_exptl_crystal_size_min 0.20
_refine_diff_density_max 2.178
_refine_diff_density_min -2.328
_refine_ls_extinction_method none
_refine_ls_goodness_of_fit_ref 1.009
_refine_ls_hydrogen_treatment constr
_refine_ls_matrix_type full
_refine_ls_number_parameters 281
_refine_ls_number_reflns 4201
_refine_ls_number_restraints 0
_refine_ls_restrained_S_all 1.009
_refine_ls_R_factor_all 0.0718
_refine_ls_R_factor_gt 0.0497
_refine_ls_shift/su_max 0.001
_refine_ls_shift/su_mean 0.000
_refine_ls_structure_factor_coef Fsqd
_refine_ls_weighting_details 'w=1/[\s^2^(Fo^2^)+(0.0650P)^2^] P=(Fo^2^+2Fc^2^)/3'
_refine_ls_weighting_scheme calc
_refine_ls_wR_factor_gt 0.1107
_refine_ls_wR_factor_ref 0.1233
_reflns_number_gt 3270
_reflns_number_total 4201
_reflns_threshold_expression I>2sigma(I)
_cod_data_source_file zq2076.cif
_cod_data_source_block I
_cod_database_code 2228931
_cod_database_fobs_code 2228931

loop_
_symmetry_equiv_pos_as_xyz
'x, y, z'
'-x, -y, -z'

loop_
_atom_site_type_symbol
_atom_site_label
_atom_site_fract_x
_atom_site_fract_y
_atom_site_fract_z
_atom_site_U_iso_or_equiv
_atom_site_adp_type
_atom_site_calc_flag
_atom_site_refinement_flags
_atom_site_occupancy
_atom_site_disorder_assembly
_atom_site_disorder_group
Pt Pt1 0.99999(4) 0.54883(4) 0.70540(3) 0.03520(15) Uani d . 1 . .
Cl Cl1 1.1825(3) 0.4495(3) 0.6820(3) 0.0641(8) Uani d . 1 . .
P P1 0.8409(3) 0.6473(2) 0.73503(19) 0.0340(5) Uani d . 1 . .
N N1 0.8123(9) 0.3822(8) 0.5717(6) 0.0402(19) Uani d . 1 . .
N N2 0.6167(9) 0.4091(8) 0.6379(7) 0.048(2) Uani d . 1 . .
C C1 1.1828(11) 0.6965(10) 0.8263(9) 0.051(3) Uani d . 1 . .
H H1A 1.2417 0.7576 0.7941 0.077 Uiso calc R 1 . .
H H1B 1.2489 0.6572 0.8691 0.077 Uiso calc R 1 . .
H H1C 1.1438 0.7442 0.8726 0.077 Uiso calc R 1 . .
C C2 0.6662(11) 0.3300(10) 0.5714(8) 0.043(2) Uani d . 1 . .
C C3 0.5668(12) 0.2033(10) 0.5068(8) 0.053(3) Uani d . 1 . .
H H3 0.4691 0.1650 0.5125 0.063 Uiso calc R 1 . .
C C4 0.6138(14) 0.1358(11) 0.4352(9) 0.057(3) Uani d . 1 . .
H H4 0.5499 0.0500 0.3922 0.069 Uiso calc R 1 . .
C C5 0.7594(14) 0.1978(11) 0.4276(9) 0.057(3) Uani d . 1 . .
H H5 0.7920 0.1568 0.3759 0.068 Uiso calc R 1 . .
C C6 0.8527(12) 0.3189(11) 0.4967(8) 0.045(2) Uani d . 1 . .
H H6 0.9502 0.3596 0.4913 0.054 Uiso calc R 1 . .
C C7 0.4833(11) 0.3477(11) 0.6713(9) 0.054(3) Uani d . 1 . .
H H7A 0.3919 0.3019 0.6060 0.064 Uiso calc R 1 . .
H H7B 0.4630 0.4184 0.7128 0.064 Uiso calc R 1 . .
C C8 0.5046(12) 0.2502(10) 0.7386(8) 0.046(3) Uani d . 1 . .
C C9 0.6496(15) 0.2476(13) 0.7969(10) 0.066(3) Uani d . 1 . .
H H9 0.7407 0.3058 0.7926 0.080 Uiso calc R 1 . .
C C10 0.656(2) 0.1572(17) 0.8612(12) 0.090(5) Uani d . 1 . .
H H10 0.7536 0.1558 0.8997 0.109 Uiso calc R 1 . .
C C11 0.527(3) 0.0706(16) 0.8707(13) 0.098(6) Uani d . 1 . .
H H11 0.5352 0.0092 0.9130 0.117 Uiso calc R 1 . .
C C12 0.385(2) 0.0762(14) 0.8161(14) 0.090(5) Uani d . 1 . .
H H12 0.2951 0.0215 0.8248 0.108 Uiso calc R 1 . .
C C13 0.3726(14) 0.1606(12) 0.7495(11) 0.067(4) Uani d . 1 . .
H H13 0.2742 0.1588 0.7101 0.080 Uiso calc R 1 . .
C C14 0.6497(11) 0.5486(10) 0.6317(8) 0.042(2) Uani d . 1 . .
H H14A 0.5702 0.5802 0.6461 0.051 Uiso calc R 1 . .
H H14B 0.6510 0.5567 0.5592 0.051 Uiso calc R 1 . .
C C15 0.7980(11) 0.6491(9) 0.8610(8) 0.039(2) Uani d . 1 . .
C C16 0.6740(13) 0.6856(12) 0.8728(9) 0.058(3) Uani d . 1 . .
H H16 0.6184 0.7164 0.8183 0.069 Uiso calc R 1 . .
C C17 0.6329(15) 0.6761(14) 0.9664(11) 0.072(4) Uani d . 1 . .
H H17 0.5494 0.7000 0.9733 0.086 Uiso calc R 1 . .
C C18 0.7140(15) 0.6323(12) 1.0477(10) 0.063(3) Uani d . 1 . .
H H18 0.6868 0.6271 1.1101 0.075 Uiso calc R 1 . .
C C19 0.8370(15) 0.5957(11) 1.0363(9) 0.061(3) Uani d . 1 . .
H H19 0.8923 0.5640 1.0904 0.073 Uiso calc R 1 . .
C C20 0.8774(13) 0.6066(10) 0.9431(8) 0.048(3) Uani d . 1 . .
H H20 0.9621 0.5840 0.9370 0.058 Uiso calc R 1 . .
C C21 0.8791(11) 0.8172(10) 0.7178(9) 0.044(2) Uani d . 1 . .
C C22 0.9235(16) 0.9260(11) 0.8040(12) 0.075(4) Uani d . 1 . .
H H22 0.9322 0.9134 0.8738 0.090 Uiso calc R 1 . .
C C23 0.955(2) 1.0538(16) 0.788(2) 0.107(6) Uani d . 1 . .
H H23 0.9901 1.1264 0.8481 0.129 Uiso calc R 1 . .
C C24 0.9375(19) 1.0761(16) 0.688(2) 0.111(7) Uani d . 1 . .
H H24 0.9531 1.1622 0.6779 0.133 Uiso calc R 1 . .
C C25 0.8956(16) 0.9686(19) 0.6016(16) 0.095(5) Uani d . 1 . .
H H25 0.8833 0.9826 0.5318 0.115 Uiso calc R 1 . .
C C26 0.8710(13) 0.8394(13) 0.6154(10) 0.062(3) Uani d . 1 . .
H H26 0.8493 0.7687 0.5566 0.074 Uiso calc R 1 . .

loop_
_atom_site_aniso_label
_atom_site_aniso_U_11
_atom_site_aniso_U_22
_atom_site_aniso_U_33
_atom_site_aniso_U_12
_atom_site_aniso_U_13
_atom_site_aniso_U_23
Pt1 0.0336(2) 0.0378(2) 0.0384(2) 0.01434(16) 0.01476(16) 0.01323(16)
Cl1 0.0534(16) 0.084(2) 0.073(2) 0.0448(16) 0.0267(15) 0.0198(17)
P1 0.0353(13) 0.0311(13) 0.0347(13) 0.0130(10) 0.0094(10) 0.0080(10)
N1 0.046(5) 0.037(5) 0.041(5) 0.014(4) 0.017(4) 0.016(4)
N2 0.034(4) 0.043(5) 0.066(6) 0.012(4) 0.021(4) 0.007(4)
C1 0.044(6) 0.042(6) 0.058(7) 0.007(5) 0.003(5) 0.027(5)
C2 0.036(5) 0.038(6) 0.053(6) 0.015(5) 0.011(5) 0.008(5)
C3 0.048(6) 0.042(6) 0.052(7) 0.008(5) 0.012(5) -0.007(5)
C4 0.067(8) 0.037(6) 0.059(7) 0.007(5) 0.024(6) 0.005(5)
C5 0.082(8) 0.039(6) 0.049(7) 0.022(6) 0.026(6) 0.003(5)
C6 0.056(6) 0.054(7) 0.043(6) 0.031(5) 0.031(5) 0.015(5)
C7 0.033(5) 0.052(7) 0.068(7) 0.009(5) 0.020(5) -0.001(6)
C8 0.054(7) 0.033(6) 0.046(6) 0.003(5) 0.031(5) -0.009(5)
C9 0.061(8) 0.067(9) 0.065(8) 0.016(7) 0.023(6) 0.010(7)
C10 0.119(13) 0.102(13) 0.071(10) 0.055(11) 0.039(9) 0.034(9)
C11 0.182(19) 0.068(11) 0.074(11) 0.050(12) 0.083(13) 0.023(8)
C12 0.111(13) 0.050(9) 0.106(13) -0.005(8) 0.073(11) 0.008(8)
C13 0.059(7) 0.052(8) 0.080(9) 0.000(6) 0.045(7) -0.011(7)
C14 0.038(5) 0.046(6) 0.048(6) 0.026(5) 0.010(5) 0.011(5)
C15 0.043(5) 0.033(5) 0.040(5) 0.013(4) 0.013(4) 0.004(4)
C16 0.051(7) 0.072(8) 0.054(7) 0.033(6) 0.015(5) 0.007(6)
C17 0.075(9) 0.090(10) 0.074(9) 0.044(8) 0.051(7) 0.004(8)
C18 0.093(10) 0.054(8) 0.058(8) 0.030(7) 0.049(7) 0.012(6)
C19 0.090(9) 0.054(8) 0.058(7) 0.037(7) 0.038(7) 0.021(6)
C20 0.059(7) 0.046(6) 0.046(6) 0.028(5) 0.023(5) 0.003(5)
C21 0.038(5) 0.039(6) 0.060(7) 0.018(5) 0.016(5) 0.019(5)
C22 0.096(10) 0.028(7) 0.107(11) 0.012(6) 0.058(9) 0.012(7)
C23 0.106(13) 0.044(9) 0.18(2) 0.013(8) 0.074(13) 0.024(11)
C24 0.088(11) 0.042(9) 0.23(3) 0.026(8) 0.081(14) 0.056(13)
C25 0.062(9) 0.111(14) 0.143(15) 0.034(9) 0.042(9) 0.100(13)
C26 0.052(7) 0.064(8) 0.070(8) 0.019(6) 0.016(6) 0.030(7)

loop_
_atom_type_symbol
_atom_type_description
_atom_type_scat_dispersion_real
_atom_type_scat_dispersion_imag
_atom_type_scat_source
C C 0.0033 0.0016 'International Tables Vol C Tables 4.2.6.8 and 6.1.1.4'
H H 0.0000 0.0000 'International Tables Vol C Tables 4.2.6.8 and 6.1.1.4'
N N 0.0061 0.0033 'International Tables Vol C Tables 4.2.6.8 and 6.1.1.4'
Cl Cl 0.1484 0.1585 'International Tables Vol C Tables 4.2.6.8 and 6.1.1.4'
P P 0.1023 0.0942 'International Tables Vol C Tables 4.2.6.8 and 6.1.1.4'
Pt Pt -1.7033 8.3905 'International Tables Vol C Tables 4.2.6.8 and 6.1.1.4'

loop_
_geom_angle_atom_site_label_1
_geom_angle_atom_site_label_2
_geom_angle_atom_site_label_3
_geom_angle_site_symmetry_1
_geom_angle_site_symmetry_3
_geom_angle
_geom_angle_publ_flag
C1 Pt1 P1 . . 90.3(3) ?
C1 Pt1 N1 . . 176.2(4) ?
P1 Pt1 N1 . . 93.5(2) ?
C1 Pt1 Cl1 . . 86.8(3) ?
P1 Pt1 Cl1 . . 176.99(10) ?
N1 Pt1 Cl1 . . 89.5(2) ?
C15 P1 C21 . . 105.9(5) ?
C15 P1 C14 . . 102.0(5) ?
C21 P1 C14 . . 104.8(5) ?
C15 P1 Pt1 . . 119.0(3) ?
C21 P1 Pt1 . . 117.2(3) ?
C14 P1 Pt1 . . 106.0(3) ?
C6 N1 C2 . . 118.0(9) ?
C6 N1 Pt1 . . 117.7(7) ?
C2 N1 Pt1 . . 123.5(7) ?
C2 N2 C14 . . 116.7(8) ?
C2 N2 C7 . . 120.7(9) ?
C14 N2 C7 . . 117.0(8) ?
Pt1 C1 H1A . . 109.5 ?
Pt1 C1 H1B . . 109.5 ?
H1A C1 H1B . . 109.5 ?
Pt1 C1 H1C . . 109.5 ?
H1A C1 H1C . . 109.5 ?
H1B C1 H1C . . 109.5 ?
N1 C2 C3 . . 121.4(9) ?
N1 C2 N2 . . 117.4(9) ?
C3 C2 N2 . . 121.3(9) ?
C4 C3 C2 . . 119.3(10) ?
C4 C3 H3 . . 120.3 ?
C2 C3 H3 . . 120.3 ?
C3 C4 C5 . . 118.5(11) ?
C3 C4 H4 . . 120.8 ?
C5 C4 H4 . . 120.8 ?
C6 C5 C4 . . 118.9(10) ?
C6 C5 H5 . . 120.6 ?
C4 C5 H5 . . 120.6 ?
N1 C6 C5 . . 123.2(10) ?
N1 C6 H6 . . 118.4 ?
C5 C6 H6 . . 118.4 ?
N2 C7 C8 . . 114.6(9) ?
N2 C7 H7A . . 108.6 ?
C8 C7 H7A . . 108.6 ?
N2 C7 H7B . . 108.6 ?
C8 C7 H7B . . 108.6 ?
H7A C7 H7B . . 107.6 ?
C9 C8 C13 . . 117.5(12) ?
C9 C8 C7 . . 123.8(10) ?
C13 C8 C7 . . 118.6(11) ?
C10 C9 C8 . . 119.0(13) ?
C10 C9 H9 . . 120.5 ?
C8 C9 H9 . . 120.5 ?
C11 C10 C9 . . 122.9(16) ?
C11 C10 H10 . . 118.6 ?
C9 C10 H10 . . 118.6 ?
C10 C11 C12 . . 118.2(15) ?
C10 C11 H11 . . 120.9 ?
C12 C11 H11 . . 120.9 ?
C13 C12 C11 . . 120.7(14) ?
C13 C12 H12 . . 119.6 ?
C11 C12 H12 . . 119.6 ?
C12 C13 C8 . . 121.7(13) ?
C12 C13 H13 . . 119.1 ?
C8 C13 H13 . . 119.1 ?
N2 C14 P1 . . 107.1(6) ?
N2 C14 H14A . . 110.3 ?
P1 C14 H14A . . 110.3 ?
N2 C14 H14B . . 110.3 ?
P1 C14 H14B . . 110.3 ?
H14A C14 H14B . . 108.5 ?
C20 C15 C16 . . 118.0(9) ?
C20 C15 P1 . . 121.5(7) ?
C16 C15 P1 . . 120.3(8) ?
C15 C16 C17 . . 120.2(11) ?
C15 C16 H16 . . 119.9 ?
C17 C16 H16 . . 119.9 ?
C18 C17 C16 . . 120.8(11) ?
C18 C17 H17 . . 119.6 ?
C16 C17 H17 . . 119.6 ?
C17 C18 C19 . . 119.3(11) ?
C17 C18 H18 . . 120.4 ?
C19 C18 H18 . . 120.4 ?
C18 C19 C20 . . 119.3(11) ?
C18 C19 H19 . . 120.3 ?
C20 C19 H19 . . 120.3 ?
C15 C20 C19 . . 122.4(10) ?
C15 C20 H20 . . 118.8 ?
C19 C20 H20 . . 118.8 ?
C22 C21 C26 . . 118.4(11) ?
C22 C21 P1 . . 122.4(9) ?
C26 C21 P1 . . 119.2(9) ?
C21 C22 C23 . . 120.5(15) ?
C21 C22 H22 . . 119.7 ?
C23 C22 H22 . . 119.7 ?
C24 C23 C22 . . 121.8(18) ?
C24 C23 H23 . . 119.1 ?
C22 C23 H23 . . 119.1 ?
C23 C24 C25 . . 118.1(16) ?
C23 C24 H24 . . 120.9 ?
C25 C24 H24 . . 120.9 ?
C24 C25 C26 . . 121.7(16) ?
C24 C25 H25 . . 119.2 ?
C26 C25 H25 . . 119.2 ?
C21 C26 C25 . . 119.2(14) ?
C21 C26 H26 . . 120.4 ?
C25 C26 H26 . . 120.4 ?

loop_
_geom_bond_atom_site_label_1
_geom_bond_atom_site_label_2
_geom_bond_site_symmetry_2
_geom_bond_distance
_geom_bond_publ_flag
Pt1 C1 . 2.039(10) ?
Pt1 P1 . 2.178(2) ?
Pt1 N1 . 2.219(8) ?
Pt1 Cl1 . 2.361(3) ?
P1 C15 . 1.811(10) ?
P1 C21 . 1.818(10) ?
P1 C14 . 1.828(10) ?
N1 C6 . 1.326(12) ?
N1 C2 . 1.338(12) ?
N2 C2 . 1.401(12) ?
N2 C14 . 1.461(12) ?
N2 C7 . 1.464(13) ?
C1 H1A . 0.9600 ?
C1 H1B . 0.9600 ?
C1 H1C . 0.9600 ?
C2 C3 . 1.387(13) ?
C3 C4 . 1.357(14) ?
C3 H3 . 0.9300 ?
C4 C5 . 1.389(16) ?
C4 H4 . 0.9300 ?
C5 C6 . 1.352(15) ?
C5 H5 . 0.9300 ?
C6 H6 . 0.9300 ?
C7 C8 . 1.490(15) ?
C7 H7A . 0.9700 ?
C7 H7B . 0.9700 ?
C8 C9 . 1.391(16) ?
C8 C13 . 1.399(15) ?
C9 C10 . 1.383(19) ?
C9 H9 . 0.9300 ?
C10 C11 . 1.36(2) ?
C10 H10 . 0.9300 ?
C11 C12 . 1.37(2) ?
C11 H11 . 0.9300 ?
C12 C13 . 1.36(2) ?
C12 H12 . 0.9300 ?
C13 H13 . 0.9300 ?
C14 H14A . 0.9700 ?
C14 H14B . 0.9700 ?
C15 C20 . 1.355(13) ?
C15 C16 . 1.392(13) ?
C16 C17 . 1.399(16) ?
C16 H16 . 0.9300 ?
C17 C18 . 1.364(17) ?
C17 H17 . 0.9300 ?
C18 C19 . 1.382(15) ?
C18 H18 . 0.9300 ?
C19 C20 . 1.392(15) ?
C19 H19 . 0.9300 ?
C20 H20 . 0.9300 ?
C21 C22 . 1.372(15) ?
C21 C26 . 1.385(15) ?
C22 C23 . 1.38(2) ?
C22 H22 . 0.9300 ?
C23 C24 . 1.34(2) ?
C23 H23 . 0.9300 ?
C24 C25 . 1.37(2) ?
C24 H24 . 0.9300 ?
C25 C26 . 1.388(19) ?
C25 H25 . 0.9300 ?
C26 H26 . 0.9300 ?

loop_
_geom_hbond_atom_site_label_D
_geom_hbond_atom_site_label_H
_geom_hbond_atom_site_label_A
_geom_hbond_site_symmetry_A
_geom_hbond_distance_DH
_geom_hbond_distance_HA
_geom_hbond_distance_DA
_geom_hbond_angle_DHA
_geom_hbond_publ_flag
C23 H23 Cg1 2_777 0.93 3.10 4.001(2) 154 y
C7 H7B Cl1 1_455 0.97 2.72 3.392(2) 127 y

loop_
_geom_torsion_atom_site_label_1
_geom_torsion_atom_site_label_2
_geom_torsion_atom_site_label_3
_geom_torsion_atom_site_label_4
_geom_torsion_site_symmetry_1
_geom_torsion_site_symmetry_2
_geom_torsion_site_symmetry_3
_geom_torsion_site_symmetry_4
_geom_torsion
_geom_torsion_publ_flag
C1 Pt1 P1 C15 . . . . -69.7(5) ?
N1 Pt1 P1 C15 . . . . 110.5(4) ?
Cl1 Pt1 P1 C15 . . . . -57(2) ?
C1 Pt1 P1 C21 . . . . 59.9(5) ?
N1 Pt1 P1 C21 . . . . -119.9(4) ?
Cl1 Pt1 P1 C21 . . . . 73(2) ?
C1 Pt1 P1 C14 . . . . 176.3(5) ?
N1 Pt1 P1 C14 . . . . -3.5(4) ?
Cl1 Pt1 P1 C14 . . . . -171(2) ?
C1 Pt1 N1 C6 . . . . -22(5) ?
P1 Pt1 N1 C6 . . . . 154.9(7) ?
Cl1 Pt1 N1 C6 . . . . -25.8(7) ?
C1 Pt1 N1 C2 . . . . 148(5) ?
P1 Pt1 N1 C2 . . . . -35.2(8) ?
Cl1 Pt1 N1 C2 . . . . 144.2(8) ?
C6 N1 C2 C3 . . . . 10.0(15) ?
Pt1 N1 C2 C3 . . . . -159.9(8) ?
C6 N1 C2 N2 . . . . -169.3(9) ?
Pt1 N1 C2 N2 . . . . 20.8(13) ?
C14 N2 C2 N1 . . . . 47.3(12) ?
C7 N2 C2 N1 . . . . -159.6(10) ?
C14 N2 C2 C3 . . . . -132.0(10) ?
C7 N2 C2 C3 . . . . 21.1(15) ?
N1 C2 C3 C4 . . . . -6.0(16) ?
N2 C2 C3 C4 . . . . 173.3(10) ?
C2 C3 C4 C5 . . . . -1.3(17) ?
C3 C4 C5 C6 . . . . 4.3(18) ?
C2 N1 C6 C5 . . . . -7.0(15) ?
Pt1 N1 C6 C5 . . . . 163.6(8) ?
C4 C5 C6 N1 . . . . -0.2(17) ?
C2 N2 C7 C8 . . . . 61.9(13) ?
C14 N2 C7 C8 . . . . -145.1(9) ?
N2 C7 C8 C9 . . . . 20.8(15) ?
N2 C7 C8 C13 . . . . -162.9(9) ?
C13 C8 C9 C10 . . . . 0.5(16) ?
C7 C8 C9 C10 . . . . 176.7(11) ?
C8 C9 C10 C11 . . . . 0(2) ?
C9 C10 C11 C12 . . . . -2(2) ?
C10 C11 C12 C13 . . . . 4(2) ?
C11 C12 C13 C8 . . . . -4(2) ?
C9 C8 C13 C12 . . . . 1.5(16) ?
C7 C8 C13 C12 . . . . -175.0(11) ?
C2 N2 C14 P1 . . . . -90.2(9) ?
C7 N2 C14 P1 . . . . 115.7(8) ?
C15 P1 C14 N2 . . . . -72.7(7) ?
C21 P1 C14 N2 . . . . 177.1(6) ?
Pt1 P1 C14 N2 . . . . 52.5(7) ?
C21 P1 C15 C20 . . . . -125.7(9) ?
C14 P1 C15 C20 . . . . 125.0(9) ?
Pt1 P1 C15 C20 . . . . 8.8(10) ?
C21 P1 C15 C16 . . . . 58.9(9) ?
C14 P1 C15 C16 . . . . -50.5(9) ?
Pt1 P1 C15 C16 . . . . -166.7(7) ?
C20 C15 C16 C17 . . . . -1.0(16) ?
P1 C15 C16 C17 . . . . 174.6(10) ?
C15 C16 C17 C18 . . . . 1(2) ?
C16 C17 C18 C19 . . . . -1(2) ?
C17 C18 C19 C20 . . . . 1.2(18) ?
C16 C15 C20 C19 . . . . 1.6(16) ?
P1 C15 C20 C19 . . . . -174.0(9) ?
C18 C19 C20 C15 . . . . -1.7(18) ?
C15 P1 C21 C22 . . . . 21.9(11) ?
C14 P1 C21 C22 . . . . 129.3(10) ?
Pt1 P1 C21 C22 . . . . -113.6(9) ?
C15 P1 C21 C26 . . . . -161.4(8) ?
C14 P1 C21 C26 . . . . -54.0(9) ?
Pt1 P1 C21 C26 . . . . 63.1(9) ?
C26 C21 C22 C23 . . . . 1.6(19) ?
P1 C21 C22 C23 . . . . 178.3(11) ?
C21 C22 C23 C24 . . . . 3(2) ?
C22 C23 C24 C25 . . . . -4(3) ?
C23 C24 C25 C26 . . . . 0(2) ?
C22 C21 C26 C25 . . . . -5.1(16) ?
P1 C21 C26 C25 . . . . 178.1(9) ?
C24 C25 C26 C21 . . . . 4(2) ?
